data_2312995
loop_
_publ_author_name
'Seymour, Jr, Derik A'
'Amsbaugh, Ritter V.'
'Colcord, Charlotte G.'
'Fejes, Isabelle R.'
'Gebhardt, Lindsey C.'
'Yap, Glenn P. A.'
'Deegan, Meaghan M.'

_publ_section_title
;
 Structures of nickel-, copper-, and zinc-salophen derivatives.
;
_journal_coeditor_code ZO3072
_journal_issue 'Pt 7'
_journal_name_full 'Acta crystallographica. Section C, Structural chemistry'
_journal_page_first 336
_journal_page_last 350
_journal_paper_doi 10.1107/S2053229626005450
_journal_volume 82
_journal_year 2026
_chemical_formula_iupac '[Ni (C22 H12 F6 N2 O2)]'
_chemical_formula_moiety 'C22 H12 F6 N2 Ni O2'
_chemical_formula_sum 'C22 H12 F6 N2 Ni O2'
_chemical_formula_weight 509.05
_chemical_name_systematic {4,4'-Bis(trifluoromethyl)-2,2'-[1,2-phenylenebis(nitrilomethylidyne)]diphenolato}nickel(II)
_space_group_crystal_system monoclinic
_space_group_IT_number 14
_space_group_name_Hall '-P 2yn'
_space_group_name_H-M_alt 'P 1 21/n 1'
_atom_sites_solution_hydrogens geom
_atom_sites_solution_primary dual
_audit_creation_method
;
Olex2 1.5
(compiled 2026.04.10 svn.r48fbca5a for OlexSys, GUI svn.r7537)
;
_cell_angle_alpha 90
_cell_angle_beta 97.5496(11)
_cell_angle_gamma 90
_cell_formula_units_Z 4
_cell_length_a 11.3746(2)
_cell_length_b 9.7541(2)
_cell_length_c 17.3604(3)
_cell_measurement_reflns_used 9913
_cell_measurement_temperature 270.00
_cell_measurement_theta_max 70.166
_cell_measurement_theta_min 4.396
_cell_volume 1909.42(6)
_computing_cell_refinement
;
SAINT (Bruker, 2016)
;
_computing_data_collection
;
APEX6 (Bruker, 2024)
;
_computing_data_reduction
;
SAINT (Bruker, 2016)
;
_computing_molecular_graphics
;
OLEX2 (Dolomanov <i>et al.</i>, 2009)
;
_computing_publication_material
;
OLEX2 (Dolomanov <i>et al.</i>, 2009)
;
_computing_structure_refinement
;
SHELXL2019 (Sheldrick, 2015<i>b</i>)
;
_computing_structure_solution
;
SHELXT2018 (Sheldrick, 2015<i>a</i>)
;
_diffrn_ambient_temperature 270.00
_diffrn_measured_fraction_theta_full 0.999
_diffrn_measured_fraction_theta_max 0.998
_diffrn_measurement_device_type 'Bruker Photon'
_diffrn_radiation_type CuK\a
_diffrn_radiation_wavelength 1.54178
_diffrn_reflns_av_R_equivalents 0.0652
_diffrn_reflns_av_unetI/netI 0.0407
_diffrn_reflns_limit_h_max 13
_diffrn_reflns_limit_h_min -12
_diffrn_reflns_limit_k_max 11
_diffrn_reflns_limit_k_min -11
_diffrn_reflns_limit_l_max 21
_diffrn_reflns_limit_l_min -20
_diffrn_reflns_number 26162
_diffrn_reflns_theta_full 67.679
_diffrn_reflns_theta_max 70.244
_diffrn_reflns_theta_min 4.396
_diffrn_source_current 1.2
_diffrn_source_power 0.06
_diffrn_source_voltage 50.0
_exptl_absorpt_coefficient_mu 2.239
_exptl_absorpt_correction_T_max 0.7533
_exptl_absorpt_correction_T_min 0.6731
_exptl_absorpt_correction_type multi-scan
_exptl_absorpt_process_details
;
(SADABS; Bruker, 2016)
;
_exptl_crystal_colour red
_exptl_crystal_density_diffrn 1.771
_exptl_crystal_description needle
_exptl_crystal_F_000 1024
_exptl_crystal_size_max 0.131
_exptl_crystal_size_mid 0.039
_exptl_crystal_size_min 0.023
_refine_diff_density_max 0.560
_refine_diff_density_min -0.362
_refine_ls_extinction_coef 0.0013(2)
_refine_ls_extinction_expression Fc^*^=kFc[1+0.001xFc^2^\l^3^/sin(2\q)]^-1/4^
_refine_ls_extinction_method
;
SHELXL2019 (Sheldrick, 2015<i>b</i>)
;
_refine_ls_goodness_of_fit_ref 1.024
_refine_ls_hydrogen_treatment constr
_refine_ls_matrix_type full
_refine_ls_number_parameters 355
_refine_ls_number_reflns 3628
_refine_ls_number_restraints 282
_refine_ls_restrained_S_all 1.060
_refine_ls_R_factor_all 0.0770
_refine_ls_R_factor_gt 0.0487
_refine_ls_shift/su_max 0.000
_refine_ls_shift/su_mean 0.000
_refine_ls_structure_factor_coef Fsqd
_refine_ls_weighting_details 'w=1/[\s^2^(Fo^2^)+(0.0746P)^2^+1.0893P] where P=(Fo^2^+2Fc^2^)/3'
_refine_ls_weighting_scheme calc
_refine_ls_wR_factor_gt 0.1210
_refine_ls_wR_factor_ref 0.1375
_reflns_number_gt 2594
_reflns_number_total 3628
_reflns_threshold_expression 'I > 2\s(I)'
_cod_data_source_file zo3072sup1.cif
_cod_data_source_block meag021
_cod_database_code 2312995
_shelx_space_group_comment
;
The symmetry employed for this shelxl refinement is uniquely defined
by the following loop, which should always be used as a source of
symmetry information in preference to the above space-group names.
They are only intended as comments.
;
_shelx_estimated_absorpt_t_min 0.758
_shelx_estimated_absorpt_t_max 0.950

loop_
_space_group_symop_operation_xyz
'x, y, z'
'-x+1/2, y+1/2, -z+1/2'
'-x, -y, -z'
'x-1/2, -y-1/2, z-1/2'

loop_
_atom_site_type_symbol
_atom_site_label
_atom_site_fract_x
_atom_site_fract_y
_atom_site_fract_z
_atom_site_U_iso_or_equiv
_atom_site_adp_type
_atom_site_calc_flag
_atom_site_occupancy
_atom_site_disorder_assembly
_atom_site_disorder_group
Ni Ni1 0.54060(5) 0.73419(5) 0.52100(3) 0.0374(2) Uani d 1 . .
F F1 0.9450(8) 0.1178(6) 0.5332(4) 0.0687(15) Uani d 0.641(17) A 1
F F2 1.0622(3) 0.2473(13) 0.4834(6) 0.0685(17) Uani d 0.641(17) A 1
F F3 0.9080(7) 0.1571(8) 0.4121(3) 0.0751(16) Uani d 0.641(17) A 1
F F4 0.1949(12) 1.3109(11) 0.6553(7) 0.065(2) Uani d 0.400(13) B 1
F F5 0.2742(10) 1.2826(11) 0.7741(4) 0.076(2) Uani d 0.400(13) B 1
F F6 0.1310(6) 1.1596(9) 0.7219(8) 0.0788(19) Uani d 0.400(13) B 1
O O1 0.6735(2) 0.6507(2) 0.57100(13) 0.0486(6) Uani d 1 . .
O O2 0.5434(2) 0.8247(2) 0.61394(13) 0.0477(6) Uani d 1 . .
N N1 0.5382(2) 0.6353(3) 0.42939(15) 0.0375(6) Uani d 1 . .
N N2 0.4096(2) 0.8266(3) 0.47127(15) 0.0377(6) Uani d 1 . .
C C1 0.7344(3) 0.5522(3) 0.5456(2) 0.0422(8) Uani d 1 . .
C C2 0.8357(3) 0.5050(4) 0.5946(2) 0.0519(9) Uani d 1 . .
H H2 0.856798 0.546085 0.642781 0.062 Uiso calc 1 . .
C C3 0.9028(3) 0.4001(4) 0.5721(2) 0.0532(9) Uani d 1 . .
H H3 0.968457 0.370097 0.605447 0.064 Uiso calc 1 . .
C C4 0.8749(3) 0.3368(3) 0.4998(2) 0.0461(8) Uani d 1 . .
C C5 0.7773(3) 0.3811(3) 0.4510(2) 0.0448(8) Uani d 1 . .
H H5 0.757833 0.338689 0.403037 0.054 Uiso calc 1 . .
C C6 0.7064(3) 0.4892(3) 0.47200(19) 0.0394(7) Uani d 1 . .
C C7 0.6089(3) 0.5346(3) 0.41811(19) 0.0413(8) Uani d 1 . .
H H7 0.594562 0.488384 0.370951 0.050 Uiso calc 1 . .
C C8 0.4461(3) 0.6779(3) 0.37023(18) 0.0388(7) Uani d 1 . .
C C9 0.4256(3) 0.6267(4) 0.2950(2) 0.0507(9) Uani d 1 . .
H H9 0.473174 0.557610 0.278938 0.061 Uiso calc 1 . .
C C10 0.3328(3) 0.6806(4) 0.2444(2) 0.0534(9) Uani d 1 . .
H H10 0.318642 0.647461 0.193846 0.064 Uiso calc 1 . .
C C11 0.2618(3) 0.7816(4) 0.2674(2) 0.0499(9) Uani d 1 . .
H H11 0.199262 0.815155 0.232615 0.060 Uiso calc 1 . .
C C12 0.2817(3) 0.8341(3) 0.3415(2) 0.0459(8) Uani d 1 . .
H H12 0.232949 0.902617 0.357006 0.055 Uiso calc 1 . .
C C13 0.3762(3) 0.7830(3) 0.39328(18) 0.0382(7) Uani d 1 . .
C C14 0.3518(3) 0.9241(3) 0.50154(19) 0.0412(7) Uani d 1 . .
H H14 0.291100 0.967273 0.469370 0.049 Uiso calc 1 . .
C C15 0.3746(3) 0.9695(3) 0.57985(18) 0.0385(7) Uani d 1 . .
C C16 0.2995(3) 1.0702(3) 0.6059(2) 0.0434(8) Uani d 1 . .
H H16 0.238161 1.106495 0.571105 0.052 Uiso calc 1 . .
C C17 0.3151(3) 1.1150(3) 0.6805(2) 0.0433(8) Uani d 1 . .
C C18 0.4083(3) 1.0620(3) 0.7332(2) 0.0458(8) Uani d 1 . .
H H18 0.419414 1.093185 0.784249 0.055 Uiso calc 1 . .
C C19 0.4825(3) 0.9654(3) 0.7100(2) 0.0450(8) Uani d 1 . .
H H19 0.543495 0.931126 0.745675 0.054 Uiso calc 1 . .
C C20 0.4687(3) 0.9160(3) 0.63262(19) 0.0403(7) Uani d 1 . .
C C21 0.9467(2) 0.2175(3) 0.48009(15) 0.0587(9) Uani d 1 . .
C C22 0.2338(3) 1.2162(3) 0.70842(15) 0.0583(9) Uani d 1 . .
F F1A 0.9145(12) 0.0969(7) 0.5077(9) 0.071(2) Uani d 0.359(17) A 2
F F2A 1.0631(4) 0.233(2) 0.5030(10) 0.064(2) Uani d 0.359(17) A 2
F F3A 0.9436(12) 0.2069(16) 0.40284(19) 0.071(2) Uani d 0.359(17) A 2
F F4A 0.2930(6) 1.3192(6) 0.7473(5) 0.0784(17) Uani d 0.600(13) B 2
F F5A 0.1651(7) 1.1645(7) 0.7584(4) 0.0791(15) Uani d 0.600(13) B 2
F F6A 0.1636(8) 1.2795(9) 0.6514(4) 0.0724(18) Uani d 0.600(13) B 2

loop_
_atom_site_aniso_label
_atom_site_aniso_U_11
_atom_site_aniso_U_22
_atom_site_aniso_U_33
_atom_site_aniso_U_12
_atom_site_aniso_U_13
_atom_site_aniso_U_23
Ni1 0.0370(3) 0.0392(3) 0.0335(3) 0.0037(2) -0.0044(2) 0.0013(2)
F1 0.069(3) 0.046(2) 0.091(3) 0.0116(19) 0.012(3) 0.004(2)
F2 0.046(2) 0.075(3) 0.085(4) 0.0110(19) 0.0135(19) 0.007(3)
F3 0.065(3) 0.069(3) 0.086(2) 0.016(2) -0.010(2) -0.032(2)
F4 0.065(4) 0.066(4) 0.063(3) 0.020(3) 0.003(3) 0.004(3)
F5 0.088(4) 0.090(4) 0.048(3) 0.035(3) 0.004(3) -0.013(3)
F6 0.070(3) 0.091(3) 0.082(4) 0.016(3) 0.032(3) 0.003(4)
O1 0.0494(14) 0.0509(13) 0.0416(13) 0.0139(11) -0.0087(11) -0.0058(11)
O2 0.0467(14) 0.0539(13) 0.0385(13) 0.0158(11) -0.0090(11) -0.0059(11)
N1 0.0371(14) 0.0385(13) 0.0350(14) -0.0004(11) -0.0022(11) 0.0040(11)
N2 0.0377(15) 0.0405(14) 0.0332(14) -0.0007(12) -0.0016(12) 0.0038(11)
C1 0.0383(18) 0.0429(17) 0.0434(19) 0.0039(14) -0.0027(15) 0.0055(15)
C2 0.052(2) 0.055(2) 0.044(2) 0.0118(17) -0.0088(17) -0.0052(17)
C3 0.047(2) 0.055(2) 0.054(2) 0.0123(17) -0.0072(17) 0.0015(18)
C4 0.042(2) 0.0440(18) 0.051(2) 0.0051(15) 0.0041(16) -0.0005(16)
C5 0.0416(19) 0.0467(18) 0.0449(19) 0.0009(15) 0.0015(16) 0.0003(15)
C6 0.0376(18) 0.0391(16) 0.0403(17) 0.0015(14) 0.0003(14) 0.0033(14)
C7 0.0424(19) 0.0407(17) 0.0396(18) -0.0012(14) 0.0007(15) -0.0007(14)
C8 0.0387(18) 0.0386(16) 0.0365(18) -0.0036(14) -0.0047(14) 0.0032(13)
C9 0.059(2) 0.0487(19) 0.041(2) 0.0043(17) -0.0069(17) -0.0048(16)
C10 0.065(2) 0.053(2) 0.0374(19) -0.0014(18) -0.0132(17) -0.0039(16)
C11 0.051(2) 0.053(2) 0.040(2) -0.0021(16) -0.0118(17) 0.0052(16)
C12 0.045(2) 0.0487(19) 0.042(2) 0.0049(15) -0.0036(16) 0.0040(15)
C13 0.0399(18) 0.0393(16) 0.0328(16) -0.0033(14) -0.0052(14) 0.0048(13)
C14 0.0389(18) 0.0430(17) 0.0397(18) 0.0007(14) -0.0021(15) 0.0061(14)
C15 0.0349(17) 0.0425(16) 0.0360(17) 0.0000(14) -0.0030(14) 0.0042(14)
C16 0.0373(18) 0.0446(17) 0.047(2) 0.0029(14) 0.0020(15) 0.0050(15)
C17 0.0409(19) 0.0439(18) 0.0443(19) 0.0044(14) 0.0030(15) -0.0002(15)
C18 0.049(2) 0.0489(19) 0.0385(19) 0.0035(16) 0.0026(16) -0.0005(15)
C19 0.0453(19) 0.0476(18) 0.0395(19) 0.0060(15) -0.0036(15) 0.0023(15)
C20 0.0416(19) 0.0380(16) 0.0396(18) -0.0021(14) -0.0007(15) 0.0013(14)
C21 0.0472(19) 0.0612(19) 0.066(2) 0.0099(16) 0.0005(17) -0.0048(17)
C22 0.061(2) 0.0626(19) 0.0513(18) 0.0155(16) 0.0065(16) -0.0007(16)
F1A 0.060(4) 0.046(3) 0.104(4) 0.001(3) 0.002(4) -0.015(3)
F2A 0.051(3) 0.069(4) 0.073(5) 0.012(3) 0.004(3) 0.003(4)
F3A 0.063(4) 0.076(4) 0.072(3) 0.021(3) -0.004(3) -0.020(3)
F4A 0.084(3) 0.075(3) 0.074(3) 0.016(2) 0.003(3) -0.030(3)
F5A 0.089(3) 0.098(3) 0.056(3) 0.028(2) 0.033(3) 0.012(3)
F6A 0.068(4) 0.085(4) 0.061(2) 0.040(3) -0.002(2) -0.003(3)

loop_
_atom_type_symbol
_atom_type_description
_atom_type_scat_dispersion_real
_atom_type_scat_dispersion_imag
_atom_type_scat_source
C C 0.0181 0.0091 'International Tables Vol C Tables 4.2.6.8 and 6.1.1.4'
H H 0.0000 0.0000 'International Tables Vol C Tables 4.2.6.8 and 6.1.1.4'
N N 0.0311 0.0180 'International Tables Vol C Tables 4.2.6.8 and 6.1.1.4'
O O 0.0492 0.0322 'International Tables Vol C Tables 4.2.6.8 and 6.1.1.4'
F F 0.0727 0.0534 'International Tables Vol C Tables 4.2.6.8 and 6.1.1.4'
Ni Ni -3.0029 0.5091 'International Tables Vol C Tables 4.2.6.8 and 6.1.1.4'

loop_
_geom_angle_atom_site_label_1
_geom_angle_atom_site_label_2
_geom_angle_atom_site_label_3
_geom_angle_site_symmetry_1
_geom_angle_site_symmetry_3
_geom_angle
_geom_angle_publ_flag
O1 Ni1 O2 . . 83.08(10) ?
O1 Ni1 N1 . . 95.34(11) ?
O1 Ni1 N2 . . 177.33(11) ?
O2 Ni1 N1 . . 177.44(11) ?
O2 Ni1 N2 . . 95.49(11) ?
N2 Ni1 N1 . . 86.18(11) ?
C1 O1 Ni1 . . 127.8(2) ?
C20 O2 Ni1 . . 127.7(2) ?
C7 N1 Ni1 . . 125.6(2) ?
C7 N1 C8 . . 121.4(3) ?
C8 N1 Ni1 . . 113.0(2) ?
C13 N2 Ni1 . . 113.3(2) ?
C14 N2 Ni1 . . 125.6(2) ?
C14 N2 C13 . . 121.0(3) ?
O1 C1 C2 . . 117.8(3) ?
O1 C1 C6 . . 124.2(3) ?
C6 C1 C2 . . 118.0(3) ?
C1 C2 H2 . . 119.6 ?
C3 C2 C1 . . 120.9(3) ?
C3 C2 H2 . . 119.6 ?
C2 C3 H3 . . 119.4 ?
C2 C3 C4 . . 121.3(3) ?
C4 C3 H3 . . 119.4 ?
C3 C4 C21 . . 119.0(3) ?
C5 C4 C3 . . 119.0(3) ?
C5 C4 C21 . . 121.9(3) ?
C4 C5 H5 . . 119.3 ?
C4 C5 C6 . . 121.4(3) ?
C6 C5 H5 . . 119.3 ?
C1 C6 C7 . . 121.4(3) ?
C5 C6 C1 . . 119.4(3) ?
C5 C6 C7 . . 119.2(3) ?
N1 C7 C6 . . 125.4(3) ?
N1 C7 H7 . . 117.3 ?
C6 C7 H7 . . 117.3 ?
C9 C8 N1 . . 126.0(3) ?
C13 C8 N1 . . 113.7(3) ?
C13 C8 C9 . . 120.3(3) ?
C8 C9 H9 . . 120.7 ?
C10 C9 C8 . . 118.6(3) ?
C10 C9 H9 . . 120.7 ?
C9 C10 H10 . . 119.4 ?
C11 C10 C9 . . 121.3(3) ?
C11 C10 H10 . . 119.4 ?
C10 C11 H11 . . 119.7 ?
C10 C11 C12 . . 120.7(3) ?
C12 C11 H11 . . 119.7 ?
C11 C12 H12 . . 120.5 ?
C11 C12 C13 . . 119.1(3) ?
C13 C12 H12 . . 120.5 ?
C8 C13 N2 . . 113.8(3) ?
C8 C13 C12 . . 119.9(3) ?
C12 C13 N2 . . 126.3(3) ?
N2 C14 H14 . . 117.5 ?
N2 C14 C15 . . 125.0(3) ?
C15 C14 H14 . . 117.5 ?
C16 C15 C14 . . 118.7(3) ?
C20 C15 C14 . . 122.1(3) ?
C20 C15 C16 . . 119.2(3) ?
C15 C16 H16 . . 119.3 ?
C17 C16 C15 . . 121.3(3) ?
C17 C16 H16 . . 119.3 ?
C16 C17 C18 . . 119.7(3) ?
C16 C17 C22 . . 121.3(3) ?
C18 C17 C22 . . 119.0(3) ?
C17 C18 H18 . . 119.8 ?
C19 C18 C17 . . 120.4(3) ?
C19 C18 H18 . . 119.8 ?
C18 C19 H19 . . 119.3 ?
C18 C19 C20 . . 121.4(3) ?
C20 C19 H19 . . 119.3 ?
O2 C20 C15 . . 123.7(3) ?
O2 C20 C19 . . 118.4(3) ?
C15 C20 C19 . . 117.9(3) ?
F1 C21 C4 . . 110.5(4) ?
F2 C21 F1 . . 103.4(5) ?
F2 C21 F3 . . 109.9(6) ?
F2 C21 C4 . . 112.7(6) ?
F3 C21 F1 . . 104.7(4) ?
F3 C21 C4 . . 114.8(3) ?
F1A C21 C4 . . 114.9(6) ?
F1A C21 F2A . . 107.4(10) ?
F1A C21 F3A . . 108.6(7) ?
F2A C21 C4 . . 113.2(11) ?
F2A C21 F3A . . 101.6(9) ?
F3A C21 C4 . . 110.3(5) ?
F4 C22 F5 . . 107.3(7) ?
F4 C22 F6 . . 100.8(7) ?
F4 C22 C17 . . 113.6(8) ?
F5 C22 F6 . . 105.1(6) ?
F5 C22 C17 . . 116.3(5) ?
F6 C22 C17 . . 112.3(5) ?
F4A C22 C17 . . 111.8(4) ?
F5A C22 C17 . . 113.8(3) ?
F5A C22 F4A . . 104.7(4) ?
F6A C22 C17 . . 113.8(5) ?
F6A C22 F4A . . 103.8(5) ?
F6A C22 F5A . . 108.0(5) ?

loop_
_geom_bond_atom_site_label_1
_geom_bond_atom_site_label_2
_geom_bond_site_symmetry_2
_geom_bond_distance
_geom_bond_publ_flag
Ni1 O1 . 1.832(2) ?
Ni1 O2 . 1.836(2) ?
Ni1 N1 . 1.857(3) ?
Ni1 N2 . 1.855(3) ?
F1 C21 . 1.343(2) ?
F2 C21 . 1.340(2) ?
F3 C21 . 1.340(2) ?
F4 C22 . 1.339(2) ?
F5 C22 . 1.340(2) ?
F6 C22 . 1.341(2) ?
O1 C1 . 1.295(4) ?
O2 C20 . 1.300(4) ?
N1 C7 . 1.300(4) ?
N1 C8 . 1.430(4) ?
N2 C13 . 1.422(4) ?
N2 C14 . 1.305(4) ?
C1 C2 . 1.417(4) ?
C1 C6 . 1.416(5) ?
C2 H2 . 0.9300 ?
C2 C3 . 1.365(5) ?
C3 H3 . 0.9300 ?
C3 C4 . 1.397(5) ?
C4 C5 . 1.374(5) ?
C4 C21 . 1.487(5) ?
C5 H5 . 0.9300 ?
C5 C6 . 1.404(5) ?
C6 C7 . 1.425(4) ?
C7 H7 . 0.9300 ?
C8 C9 . 1.389(5) ?
C8 C13 . 1.388(5) ?
C9 H9 . 0.9300 ?
C9 C10 . 1.384(5) ?
C10 H10 . 0.9300 ?
C10 C11 . 1.367(5) ?
C11 H11 . 0.9300 ?
C11 C12 . 1.375(5) ?
C12 H12 . 0.9300 ?
C12 C13 . 1.399(4) ?
C14 H14 . 0.9300 ?
C14 C15 . 1.421(4) ?
C15 C16 . 1.415(5) ?
C15 C20 . 1.414(4) ?
C16 H16 . 0.9300 ?
C16 C17 . 1.357(5) ?
C17 C18 . 1.404(5) ?
C17 C22 . 1.477(5) ?
C18 H18 . 0.9300 ?
C18 C19 . 1.361(5) ?
C19 H19 . 0.9300 ?
C19 C20 . 1.416(4) ?
C21 F1A . 1.340(2) ?
C21 F2A . 1.340(2) ?
C21 F3A . 1.341(2) ?
C22 F4A . 1.342(2) ?
C22 F5A . 1.340(2) ?
C22 F6A . 1.339(2) ?

loop_
_geom_torsion_atom_site_label_1
_geom_torsion_atom_site_label_2
_geom_torsion_atom_site_label_3
_geom_torsion_atom_site_label_4
_geom_torsion_site_symmetry_1
_geom_torsion_site_symmetry_2
_geom_torsion_site_symmetry_3
_geom_torsion_site_symmetry_4
_geom_torsion
_geom_torsion_publ_flag
Ni1 O1 C1 C2 . . . . 179.1(2) ?
Ni1 O1 C1 C6 . . . . -0.7(5) ?
Ni1 O2 C20 C15 . . . . -5.2(5) ?
Ni1 O2 C20 C19 . . . . 175.2(2) ?
Ni1 N1 C7 C6 . . . . -5.1(5) ?
Ni1 N1 C8 C9 . . . . 177.3(3) ?
Ni1 N1 C8 C13 . . . . -0.8(3) ?
Ni1 N2 C13 C8 . . . . 1.5(3) ?
Ni1 N2 C13 C12 . . . . -179.8(3) ?
Ni1 N2 C14 C15 . . . . -4.7(5) ?
O1 Ni1 O2 C20 . . . . -179.0(3) ?
O1 Ni1 N1 C7 . . . . 5.3(3) ?
O1 Ni1 N1 C8 . . . . -176.5(2) ?
O1 C1 C2 C3 . . . . 178.9(3) ?
O1 C1 C6 C5 . . . . -178.7(3) ?
O1 C1 C6 C7 . . . . 2.5(5) ?
O2 Ni1 O1 C1 . . . . 175.5(3) ?
O2 Ni1 N2 C13 . . . . -179.6(2) ?
O2 Ni1 N2 C14 . . . . 1.6(3) ?
N1 Ni1 O1 C1 . . . . -2.5(3) ?
N1 Ni1 N2 C13 . . . . -1.6(2) ?
N1 Ni1 N2 C14 . . . . 179.6(3) ?
N1 C8 C9 C10 . . . . -179.3(3) ?
N1 C8 C13 N2 . . . . -0.5(4) ?
N1 C8 C13 C12 . . . . -179.3(3) ?
N2 Ni1 O2 C20 . . . . 3.3(3) ?
N2 Ni1 N1 C7 . . . . -176.9(3) ?
N2 Ni1 N1 C8 . . . . 1.3(2) ?
N2 C14 C15 C16 . . . . -175.8(3) ?
N2 C14 C15 C20 . . . . 3.4(5) ?
C1 C2 C3 C4 . . . . 0.7(6) ?
C1 C6 C7 N1 . . . . 0.6(5) ?
C2 C1 C6 C5 . . . . 1.5(5) ?
C2 C1 C6 C7 . . . . -177.4(3) ?
C2 C3 C4 C5 . . . . -0.4(6) ?
C2 C3 C4 C21 . . . . -176.4(3) ?
C3 C4 C5 C6 . . . . 0.7(5) ?
C3 C4 C21 F1 . . . . 57.1(6) ?
C3 C4 C21 F2 . . . . -58.0(6) ?
C3 C4 C21 F3 . . . . 175.2(6) ?
C3 C4 C21 F1A . . . . 83.0(8) ?
C3 C4 C21 F2A . . . . -40.9(9) ?
C3 C4 C21 F3A . . . . -154.0(8) ?
C4 C5 C6 C1 . . . . -1.2(5) ?
C4 C5 C6 C7 . . . . 177.7(3) ?
C5 C4 C21 F1 . . . . -118.8(6) ?
C5 C4 C21 F2 . . . . 126.1(6) ?
C5 C4 C21 F3 . . . . -0.6(7) ?
C5 C4 C21 F1A . . . . -92.9(8) ?
C5 C4 C21 F2A . . . . 143.3(8) ?
C5 C4 C21 F3A . . . . 30.2(9) ?
C5 C6 C7 N1 . . . . -178.2(3) ?
C6 C1 C2 C3 . . . . -1.3(5) ?
C7 N1 C8 C9 . . . . -4.4(5) ?
C7 N1 C8 C13 . . . . 177.5(3) ?
C8 N1 C7 C6 . . . . 176.8(3) ?
C8 C9 C10 C11 . . . . -0.4(6) ?
C9 C8 C13 N2 . . . . -178.6(3) ?
C9 C8 C13 C12 . . . . 2.5(5) ?
C9 C10 C11 C12 . . . . 1.0(6) ?
C10 C11 C12 C13 . . . . 0.2(5) ?
C11 C12 C13 N2 . . . . 179.4(3) ?
C11 C12 C13 C8 . . . . -1.9(5) ?
C13 N2 C14 C15 . . . . 176.5(3) ?
C13 C8 C9 C10 . . . . -1.4(5) ?
C14 N2 C13 C8 . . . . -179.6(3) ?
C14 N2 C13 C12 . . . . -0.9(5) ?
C14 C15 C16 C17 . . . . 178.3(3) ?
C14 C15 C20 O2 . . . . 1.8(5) ?
C14 C15 C20 C19 . . . . -178.5(3) ?
C15 C16 C17 C18 . . . . 0.8(5) ?
C15 C16 C17 C22 . . . . -177.6(3) ?
C16 C15 C20 O2 . . . . -179.0(3) ?
C16 C15 C20 C19 . . . . 0.7(4) ?
C16 C17 C18 C19 . . . . -0.5(5) ?
C16 C17 C22 F4 . . . . -36.0(7) ?
C16 C17 C22 F5 . . . . -161.4(7) ?
C16 C17 C22 F6 . . . . 77.6(8) ?
C16 C17 C22 F4A . . . . -131.2(5) ?
C16 C17 C22 F5A . . . . 110.4(6) ?
C16 C17 C22 F6A . . . . -14.0(6) ?
C17 C18 C19 C20 . . . . 0.3(5) ?
C18 C17 C22 F4 . . . . 145.6(7) ?
C18 C17 C22 F5 . . . . 20.2(8) ?
C18 C17 C22 F6 . . . . -100.9(7) ?
C18 C17 C22 F4A . . . . 50.4(6) ?
C18 C17 C22 F5A . . . . -68.0(6) ?
C18 C17 C22 F6A . . . . 167.6(5) ?
C18 C19 C20 O2 . . . . 179.3(3) ?
C18 C19 C20 C15 . . . . -0.4(5) ?
C20 C15 C16 C17 . . . . -0.9(5) ?
C21 C4 C5 C6 . . . . 176.5(3) ?
C22 C17 C18 C19 . . . . 177.9(3) ?

_cod_database_fobs_code 2312995
